data_2243772
loop_
_publ_author_name
'Aydin, Abdullah'
'Akkurt, Mehmet'
'Turanli, Sumeyye'
'Lengerli, Deniz'
'Banoglu, Erden'
'Ozcelik, Nefise Dilek'

_publ_section_title
;
 Crystal structure and Hirshfeld surface analysis of
 4-(4-chlorophenyl)-5-methyl-3-{4-[(2-methylphenyl)methoxy]phenyl}-1,2-oxazole
;
_journal_coeditor_code YK2147
_journal_issue 4
_journal_name_full 'Acta Crystallographica Section E'
_journal_page_first 346
_journal_page_last 350
_journal_paper_doi 10.1107/S2056989021002383
_journal_volume 77
_journal_year 2021
_chemical_formula_iupac 'C24 H20 Cl N O2'
_chemical_formula_moiety 'C24 H20 Cl N O2'
_chemical_formula_sum 'C24 H20 Cl N O2'
_chemical_formula_weight 389.86
_chemical_name_systematic
;
4-(4-Chlorophenyl)-5-methyl-3-{4-[(2-methylphenyl)methoxy]phenyl}-1,2-oxazole
;
_space_group_crystal_system monoclinic
_space_group_IT_number 14
_space_group_name_Hall '-P 2ybc'
_space_group_name_H-M_alt 'P 1 21/c 1'
_atom_sites_solution_hydrogens geom
_audit_creation_method SHELXL-2018/1
_cell_angle_alpha 90
_cell_angle_beta 101.477(4)
_cell_angle_gamma 90
_cell_formula_units_Z 4
_cell_length_a 10.5733(10)
_cell_length_b 22.848(2)
_cell_length_c 8.7151(9)
_cell_measurement_reflns_used 9984
_cell_measurement_temperature 296(2)
_cell_measurement_theta_max 26.11
_cell_measurement_theta_min 2.91
_cell_volume 2063.3(3)
_computing_cell_refinement
;
SAINT (Bruker, 2007)
;
_computing_data_collection
;
APEX2 (Bruker, 2007)
;
_computing_data_reduction
;
SAINT (Bruker, 2007)
;
_computing_molecular_graphics
;
ORTEP-3 for Windows (Farrugia, 2012)
;
_computing_publication_material
;
PLATON (Spek, 2020) and WinGX (Farrugia, 2012)
;
_computing_structure_refinement
;
<i>SHELXL2018/3</i> (Sheldrick, 2015b)
;
_computing_structure_solution
;
<i>SHELXT2014/4</i> (Sheldrick, 2015a)
;
_diffrn_ambient_temperature 296(2)
_diffrn_measured_fraction_theta_full 0.997
_diffrn_measured_fraction_theta_max 0.997
_diffrn_measurement_device_type 'Bruker SMART BREEZE CCD'
_diffrn_measurement_method '\f and \w scans'
_diffrn_radiation_type MoK\a
_diffrn_radiation_wavelength 0.71073
_diffrn_reflns_av_R_equivalents 0.0643
_diffrn_reflns_av_unetI/netI 0.0312
_diffrn_reflns_limit_h_max 12
_diffrn_reflns_limit_h_min -12
_diffrn_reflns_limit_k_max 27
_diffrn_reflns_limit_k_min -27
_diffrn_reflns_limit_l_max 10
_diffrn_reflns_limit_l_min -10
_diffrn_reflns_number 45630
_diffrn_reflns_theta_full 25.242
_diffrn_reflns_theta_max 25.497
_diffrn_reflns_theta_min 2.912
_diffrn_standards_number 0
_exptl_absorpt_coefficient_mu 0.204
_exptl_absorpt_correction_T_max 0.745
_exptl_absorpt_correction_T_min 0.598
_exptl_absorpt_correction_type multi-scan
_exptl_absorpt_process_details
;
(SADABS; Bruker, 2007)
;
_exptl_crystal_colour colourless
_exptl_crystal_density_diffrn 1.255
_exptl_crystal_description block
_exptl_crystal_F_000 816
_exptl_crystal_size_max 0.17
_exptl_crystal_size_mid 0.13
_exptl_crystal_size_min 0.11
_refine_diff_density_max 0.287
_refine_diff_density_min -0.328
_refine_ls_extinction_method none
_refine_ls_goodness_of_fit_ref 1.246
_refine_ls_hydrogen_treatment constr
_refine_ls_matrix_type full
_refine_ls_number_parameters 255
_refine_ls_number_reflns 3840
_refine_ls_number_restraints 0
_refine_ls_restrained_S_all 1.246
_refine_ls_R_factor_all 0.1217
_refine_ls_R_factor_gt 0.0993
_refine_ls_shift/su_max 0.000
_refine_ls_shift/su_mean 0.000
_refine_ls_structure_factor_coef Fsqd
_refine_ls_weighting_details 'w=1/[\s^2^(Fo^2^)+(0.0303P)^2^+3.1816P] where P=(Fo^2^+2Fc^2^)/3'
_refine_ls_weighting_scheme calc
_refine_ls_wR_factor_gt 0.1740
_refine_ls_wR_factor_ref 0.1866
_reflns_number_gt 3030
_reflns_number_total 3840
_reflns_threshold_expression 'I > 2\s(I)'
_cod_data_source_file yk2147sup1.cif
_cod_data_source_block I
_cod_original_cell_volume 2063.3(4)
_cod_original_sg_symbol_H-M 'P 21/c'
_cod_database_code 2243772
_shelx_space_group_comment
;
The symmetry employed for this shelxl refinement is uniquely defined
by the following loop, which should always be used as a source of
symmetry information in preference to the above space-group names.
They are only intended as comments.
;

loop_
_space_group_symop_operation_xyz
'x, y, z'
'-x, y+1/2, -z+1/2'
'-x, -y, -z'
'x, -y-1/2, z-1/2'

loop_
_atom_site_type_symbol
_atom_site_label
_atom_site_fract_x
_atom_site_fract_y
_atom_site_fract_z
_atom_site_U_iso_or_equiv
_atom_site_adp_type
_atom_site_calc_flag
_atom_site_occupancy
_atom_site_disorder_assembly
_atom_site_disorder_group
C C1 0.9916(5) 0.3972(2) 0.0798(6) 0.0786(15) Uani d 1 . .
H H1A 1.073792 0.414990 0.079720 0.118 Uiso calc 1 . .
H H1B 0.949677 0.388351 -0.025762 0.118 Uiso calc 1 . .
H H1C 1.003929 0.361730 0.140061 0.118 Uiso calc 1 . .
C C2 0.9100(4) 0.43821(19) 0.1503(5) 0.0575(11) Uani d 1 . .
C C3 0.8681(4) 0.43905(16) 0.2861(4) 0.0445(9) Uani d 1 . .
C C4 0.7911(4) 0.49060(16) 0.2788(4) 0.0477(9) Uani d 1 . .
C C5 0.8951(3) 0.39390(15) 0.4106(4) 0.0399(8) Uani d 1 . .
C C6 1.0198(4) 0.38314(18) 0.4902(5) 0.0559(11) Uani d 1 . .
H H6 1.087573 0.404533 0.464626 0.067 Uiso calc 1 . .
C C7 1.0458(4) 0.34153(19) 0.6061(5) 0.0601(11) Uani d 1 . .
H H7 1.129976 0.334858 0.658977 0.072 Uiso calc 1 . .
C C8 0.9461(4) 0.31025(16) 0.6423(4) 0.0505(10) Uani d 1 . .
C C9 0.8221(4) 0.31897(17) 0.5654(4) 0.0513(10) Uani d 1 . .
H H9 0.755403 0.296826 0.590784 0.062 Uiso calc 1 . .
C C10 0.7965(4) 0.36096(17) 0.4494(4) 0.0474(9) Uani d 1 . .
H H10 0.712000 0.367117 0.396865 0.057 Uiso calc 1 . .
C C11 0.7223(4) 0.51653(15) 0.3940(4) 0.0434(9) Uani d 1 . .
C C12 0.7465(4) 0.50001(17) 0.5498(5) 0.0534(10) Uani d 1 . .
H H12 0.804645 0.469849 0.582691 0.064 Uiso calc 1 . .
C C13 0.6866(4) 0.52715(17) 0.6581(5) 0.0560(11) Uani d 1 . .
H H13 0.703823 0.515063 0.762061 0.067 Uiso calc 1 . .
C C14 0.6014(4) 0.57204(18) 0.6108(4) 0.0511(10) Uani d 1 . .
C C15 0.5757(4) 0.5890(2) 0.4563(5) 0.0638(12) Uani d 1 . .
H H15 0.517749 0.619299 0.423717 0.077 Uiso calc 1 . .
C C16 0.6351(4) 0.5615(2) 0.3503(5) 0.0604(11) Uani d 1 . .
H H16 0.616425 0.573436 0.246158 0.072 Uiso calc 1 . .
C C17 0.5646(5) 0.5876(2) 0.8714(5) 0.0726(14) Uani d 1 . .
H H17A 0.656655 0.583009 0.909755 0.087 Uiso calc 1 . .
H H17B 0.522468 0.550907 0.885738 0.087 Uiso calc 1 . .
C C18 0.5135(4) 0.6354(2) 0.9591(4) 0.0599(12) Uani d 1 . .
C C19 0.4002(5) 0.6258(3) 1.0119(6) 0.0900(17) Uani d 1 . .
H H19 0.356626 0.590511 0.988715 0.108 Uiso calc 1 . .
C C20 0.3513(7) 0.6669(5) 1.0973(8) 0.130(3) Uani d 1 . .
H H20 0.275977 0.659313 1.133673 0.156 Uiso calc 1 . .
C C21 0.4116(11) 0.7181(4) 1.1287(9) 0.136(4) Uani d 1 . .
H H21 0.377369 0.746428 1.185453 0.163 Uiso calc 1 . .
C C22 0.5229(9) 0.7290(3) 1.0780(8) 0.117(3) Uani d 1 . .
H H22 0.563766 0.764957 1.100443 0.140 Uiso calc 1 . .
C C23 0.5775(6) 0.6873(3) 0.9926(6) 0.0797(15) Uani d 1 . .
C C24 0.7025(7) 0.6991(3) 0.9434(8) 0.134(3) Uani d 1 . .
H H24A 0.769778 0.676652 1.007418 0.200 Uiso calc 1 . .
H H24B 0.722625 0.739980 0.955410 0.200 Uiso calc 1 . .
H H24C 0.695494 0.688090 0.835677 0.200 Uiso calc 1 . .
Cl Cl1 0.97763(16) 0.25691(6) 0.78820(15) 0.0889(5) Uani d 1 . .
N N1 0.7874(4) 0.51849(16) 0.1458(4) 0.0666(10) Uani d 1 . .
O O1 0.8631(3) 0.48497(14) 0.0621(3) 0.0709(9) Uani d 1 . .
O O2 0.5395(3) 0.60330(14) 0.7082(3) 0.0668(9) Uani d 1 . .

loop_
_atom_site_aniso_label
_atom_site_aniso_U_11
_atom_site_aniso_U_22
_atom_site_aniso_U_33
_atom_site_aniso_U_12
_atom_site_aniso_U_13
_atom_site_aniso_U_23
C1 0.092(4) 0.084(4) 0.071(3) 0.014(3) 0.042(3) 0.013(3)
C2 0.066(3) 0.054(2) 0.055(2) 0.000(2) 0.019(2) 0.012(2)
C3 0.049(2) 0.043(2) 0.041(2) -0.0046(17) 0.0083(17) 0.0078(17)
C4 0.058(2) 0.045(2) 0.040(2) -0.0057(18) 0.0081(17) 0.0113(17)
C5 0.049(2) 0.0339(18) 0.0374(19) -0.0043(16) 0.0101(16) -0.0036(15)
C6 0.051(2) 0.058(3) 0.057(2) -0.014(2) 0.0059(19) 0.010(2)
C7 0.056(3) 0.062(3) 0.056(3) -0.002(2) -0.005(2) 0.010(2)
C8 0.078(3) 0.034(2) 0.040(2) 0.001(2) 0.014(2) 0.0018(16)
C9 0.059(3) 0.050(2) 0.049(2) -0.018(2) 0.020(2) 0.0019(19)
C10 0.042(2) 0.052(2) 0.049(2) -0.0019(18) 0.0104(17) 0.0035(18)
C11 0.049(2) 0.038(2) 0.040(2) -0.0029(17) 0.0022(16) 0.0068(16)
C12 0.068(3) 0.041(2) 0.051(2) 0.0125(19) 0.011(2) 0.0115(18)
C13 0.078(3) 0.049(2) 0.040(2) 0.012(2) 0.009(2) 0.0093(18)
C14 0.051(2) 0.056(2) 0.043(2) 0.0058(19) -0.0006(18) -0.0016(19)
C15 0.064(3) 0.072(3) 0.048(2) 0.028(2) -0.006(2) 0.006(2)
C16 0.071(3) 0.072(3) 0.034(2) 0.013(2) -0.0016(19) 0.009(2)
C17 0.092(4) 0.073(3) 0.052(3) 0.026(3) 0.012(2) 0.003(2)
C18 0.058(3) 0.080(3) 0.037(2) 0.022(2) -0.0031(19) 0.006(2)
C19 0.074(3) 0.134(5) 0.059(3) 0.015(3) 0.004(3) -0.013(3)
C20 0.093(5) 0.231(10) 0.067(4) 0.062(6) 0.018(4) -0.017(6)
C21 0.174(9) 0.150(8) 0.073(5) 0.103(8) -0.004(5) -0.019(5)
C22 0.172(8) 0.086(4) 0.071(4) 0.023(5) -0.024(5) -0.013(3)
C23 0.088(4) 0.085(4) 0.055(3) 0.011(3) -0.011(3) 0.000(3)
C24 0.116(6) 0.157(7) 0.118(6) -0.049(5) 0.000(4) 0.011(5)
Cl1 0.1332(12) 0.0644(8) 0.0662(8) 0.0031(8) 0.0132(8) 0.0303(6)
N1 0.086(3) 0.061(2) 0.057(2) 0.015(2) 0.024(2) 0.0205(18)
O1 0.095(2) 0.072(2) 0.0546(18) 0.0134(18) 0.0346(17) 0.0237(16)
O2 0.073(2) 0.083(2) 0.0402(16) 0.0342(17) 0.0011(14) 0.0025(15)

loop_
_atom_type_symbol
_atom_type_description
_atom_type_scat_dispersion_real
_atom_type_scat_dispersion_imag
_atom_type_scat_source
C C 0.0033 0.0016 'International Tables Vol C Tables 4.2.6.8 and 6.1.1.4'
H H 0.0000 0.0000 'International Tables Vol C Tables 4.2.6.8 and 6.1.1.4'
Cl Cl 0.1484 0.1585 'International Tables Vol C Tables 4.2.6.8 and 6.1.1.4'
N N 0.0061 0.0033 'International Tables Vol C Tables 4.2.6.8 and 6.1.1.4'
O O 0.0106 0.0060 'International Tables Vol C Tables 4.2.6.8 and 6.1.1.4'

loop_
_geom_angle_atom_site_label_1
_geom_angle_atom_site_label_2
_geom_angle_atom_site_label_3
_geom_angle_site_symmetry_1
_geom_angle_site_symmetry_3
_geom_angle
_geom_angle_publ_flag
C2 C1 H1A . . 109.5 ?
C2 C1 H1B . . 109.5 ?
H1A C1 H1B . . 109.5 ?
C2 C1 H1C . . 109.5 ?
H1A C1 H1C . . 109.5 ?
H1B C1 H1C . . 109.5 ?
C3 C2 O1 . . 110.0(4) ?
C3 C2 C1 . . 133.8(4) ?
O1 C2 C1 . . 116.2(4) ?
C2 C3 C4 . . 104.9(3) ?
C2 C3 C5 . . 125.8(4) ?
C4 C3 C5 . . 129.2(3) ?
N1 C4 C3 . . 110.8(3) ?
N1 C4 C11 . . 118.2(3) ?
C3 C4 C11 . . 131.0(3) ?
C10 C5 C6 . . 118.1(3) ?
C10 C5 C3 . . 120.9(3) ?
C6 C5 C3 . . 121.0(3) ?
C7 C6 C5 . . 121.4(4) ?
C7 C6 H6 . . 119.3 ?
C5 C6 H6 . . 119.3 ?
C8 C7 C6 . . 118.9(4) ?
C8 C7 H7 . . 120.6 ?
C6 C7 H7 . . 120.6 ?
C7 C8 C9 . . 121.5(4) ?
C7 C8 Cl1 . . 119.4(3) ?
C9 C8 Cl1 . . 119.1(3) ?
C8 C9 C10 . . 119.4(3) ?
C8 C9 H9 . . 120.3 ?
C10 C9 H9 . . 120.3 ?
C9 C10 C5 . . 120.7(4) ?
C9 C10 H10 . . 119.7 ?
C5 C10 H10 . . 119.7 ?
C16 C11 C12 . . 117.1(4) ?
C16 C11 C4 . . 120.2(3) ?
C12 C11 C4 . . 122.6(3) ?
C11 C12 C13 . . 121.8(4) ?
C11 C12 H12 . . 119.1 ?
C13 C12 H12 . . 119.1 ?
C14 C13 C12 . . 119.5(4) ?
C14 C13 H13 . . 120.3 ?
C12 C13 H13 . . 120.3 ?
O2 C14 C13 . . 124.7(3) ?
O2 C14 C15 . . 115.7(3) ?
C13 C14 C15 . . 119.6(4) ?
C16 C15 C14 . . 120.2(4) ?
C16 C15 H15 . . 119.9 ?
C14 C15 H15 . . 119.9 ?
C15 C16 C11 . . 121.7(4) ?
C15 C16 H16 . . 119.1 ?
C11 C16 H16 . . 119.1 ?
O2 C17 C18 . . 108.0(3) ?
O2 C17 H17A . . 110.1 ?
C18 C17 H17A . . 110.1 ?
O2 C17 H17B . . 110.1 ?
C18 C17 H17B . . 110.1 ?
H17A C17 H17B . . 108.4 ?
C23 C18 C19 . . 119.4(5) ?
C23 C18 C17 . . 121.9(5) ?
C19 C18 C17 . . 118.6(5) ?
C20 C19 C18 . . 121.3(7) ?
C20 C19 H19 . . 119.4 ?
C18 C19 H19 . . 119.4 ?
C21 C20 C19 . . 119.9(8) ?
C21 C20 H20 . . 120.0 ?
C19 C20 H20 . . 120.0 ?
C20 C21 C22 . . 120.2(8) ?
C20 C21 H21 . . 119.9 ?
C22 C21 H21 . . 119.9 ?
C21 C22 C23 . . 121.5(8) ?
C21 C22 H22 . . 119.3 ?
C23 C22 H22 . . 119.3 ?
C18 C23 C22 . . 117.7(6) ?
C18 C23 C24 . . 121.5(6) ?
C22 C23 C24 . . 120.8(7) ?
C23 C24 H24A . . 109.5 ?
C23 C24 H24B . . 109.5 ?
H24A C24 H24B . . 109.5 ?
C23 C24 H24C . . 109.5 ?
H24A C24 H24C . . 109.5 ?
H24B C24 H24C . . 109.5 ?
C4 N1 O1 . . 105.8(3) ?
C2 O1 N1 . . 108.5(3) ?
C14 O2 C17 . . 117.7(3) ?

loop_
_geom_bond_atom_site_label_1
_geom_bond_atom_site_label_2
_geom_bond_site_symmetry_2
_geom_bond_distance
_geom_bond_publ_flag
C1 C2 . 1.487(6) ?
C1 H1A . 0.9600 ?
C1 H1B . 0.9600 ?
C1 H1C . 0.9600 ?
C2 C3 . 1.344(5) ?
C2 O1 . 1.351(5) ?
C3 C4 . 1.426(5) ?
C3 C5 . 1.483(5) ?
C4 N1 . 1.317(5) ?
C4 C11 . 1.476(5) ?
C5 C10 . 1.381(5) ?
C5 C6 . 1.384(5) ?
C6 C7 . 1.375(5) ?
C6 H6 . 0.9300 ?
C7 C8 . 1.361(6) ?
C7 H7 . 0.9300 ?
C8 C9 . 1.363(6) ?
C8 Cl1 . 1.745(4) ?
C9 C10 . 1.381(5) ?
C9 H9 . 0.9300 ?
C10 H10 . 0.9300 ?
C11 C16 . 1.383(5) ?
C11 C12 . 1.383(5) ?
C12 C13 . 1.384(5) ?
C12 H12 . 0.9300 ?
C13 C14 . 1.373(5) ?
C13 H13 . 0.9300 ?
C14 O2 . 1.371(5) ?
C14 C15 . 1.376(5) ?
C15 C16 . 1.369(6) ?
C15 H15 . 0.9300 ?
C16 H16 . 0.9300 ?
C17 O2 . 1.439(5) ?
C17 C18 . 1.494(6) ?
C17 H17A . 0.9700 ?
C17 H17B . 0.9700 ?
C18 C23 . 1.368(7) ?
C18 C19 . 1.383(7) ?
C19 C20 . 1.364(9) ?
C19 H19 . 0.9300 ?
C20 C21 . 1.334(12) ?
C20 H20 . 0.9300 ?
C21 C22 . 1.361(11) ?
C21 H21 . 0.9300 ?
C22 C23 . 1.402(9) ?
C22 H22 . 0.9300 ?
C23 C24 . 1.493(8) ?
C24 H24A . 0.9600 ?
C24 H24B . 0.9600 ?
C24 H24C . 0.9600 ?
N1 O1 . 1.411(4) ?

loop_
_geom_hbond_atom_site_label_D
_geom_hbond_atom_site_label_H
_geom_hbond_atom_site_label_A
_geom_hbond_site_symmetry_A
_geom_hbond_distance_DH
_geom_hbond_distance_HA
_geom_hbond_distance_DA
_geom_hbond_angle_DHA
_geom_hbond_publ_flag
C17 H17A N1 1_556 0.97 2.68 3.395(6) 130.8 yes
C6 H6 Cg3 3_766 0.93 2.86 3.747(5) 159 yes
C19 H19 Cg1 3_666 0.93 2.77 3.614(6) 151 yes
C8 Cl1 Cg2 4_555 1.745(4) 3.366(2) 5.034(4) 158.94(16) yes

loop_
_geom_torsion_atom_site_label_1
_geom_torsion_atom_site_label_2
_geom_torsion_atom_site_label_3
_geom_torsion_atom_site_label_4
_geom_torsion_site_symmetry_1
_geom_torsion_site_symmetry_2
_geom_torsion_site_symmetry_3
_geom_torsion_site_symmetry_4
_geom_torsion
_geom_torsion_publ_flag
O1 C2 C3 C4 . . . . -0.5(5) ?
C1 C2 C3 C4 . . . . -179.0(5) ?
O1 C2 C3 C5 . . . . 177.6(3) ?
C1 C2 C3 C5 . . . . -0.9(8) ?
C2 C3 C4 N1 . . . . 0.2(5) ?
C5 C3 C4 N1 . . . . -177.8(4) ?
C2 C3 C4 C11 . . . . -177.8(4) ?
C5 C3 C4 C11 . . . . 4.2(7) ?
C2 C3 C5 C10 . . . . -115.9(5) ?
C4 C3 C5 C10 . . . . 61.7(5) ?
C2 C3 C5 C6 . . . . 63.4(6) ?
C4 C3 C5 C6 . . . . -119.0(5) ?
C10 C5 C6 C7 . . . . -0.9(6) ?
C3 C5 C6 C7 . . . . 179.8(4) ?
C5 C6 C7 C8 . . . . 0.3(7) ?
C6 C7 C8 C9 . . . . 0.6(6) ?
C6 C7 C8 Cl1 . . . . 179.5(3) ?
C7 C8 C9 C10 . . . . -0.8(6) ?
Cl1 C8 C9 C10 . . . . -179.8(3) ?
C8 C9 C10 C5 . . . . 0.2(6) ?
C6 C5 C10 C9 . . . . 0.6(6) ?
C3 C5 C10 C9 . . . . 180.0(3) ?
N1 C4 C11 C16 . . . . 13.4(6) ?
C3 C4 C11 C16 . . . . -168.7(4) ?
N1 C4 C11 C12 . . . . -162.7(4) ?
C3 C4 C11 C12 . . . . 15.1(6) ?
C16 C11 C12 C13 . . . . 0.0(6) ?
C4 C11 C12 C13 . . . . 176.2(4) ?
C11 C12 C13 C14 . . . . -0.5(7) ?
C12 C13 C14 O2 . . . . -177.9(4) ?
C12 C13 C14 C15 . . . . 0.7(7) ?
O2 C14 C15 C16 . . . . 178.4(4) ?
C13 C14 C15 C16 . . . . -0.3(7) ?
C14 C15 C16 C11 . . . . -0.3(7) ?
C12 C11 C16 C15 . . . . 0.5(6) ?
C4 C11 C16 C15 . . . . -175.9(4) ?
O2 C17 C18 C23 . . . . -77.0(5) ?
O2 C17 C18 C19 . . . . 105.2(5) ?
C23 C18 C19 C20 . . . . -0.3(8) ?
C17 C18 C19 C20 . . . . 177.7(5) ?
C18 C19 C20 C21 . . . . 1.3(10) ?
C19 C20 C21 C22 . . . . -1.1(12) ?
C20 C21 C22 C23 . . . . -0.2(11) ?
C19 C18 C23 C22 . . . . -1.0(7) ?
C17 C18 C23 C22 . . . . -178.8(4) ?
C19 C18 C23 C24 . . . . 177.7(5) ?
C17 C18 C23 C24 . . . . -0.1(7) ?
C21 C22 C23 C18 . . . . 1.2(9) ?
C21 C22 C23 C24 . . . . -177.5(6) ?
C3 C4 N1 O1 . . . . 0.2(5) ?
C11 C4 N1 O1 . . . . 178.4(3) ?
C3 C2 O1 N1 . . . . 0.6(5) ?
C1 C2 O1 N1 . . . . 179.4(4) ?
C4 N1 O1 C2 . . . . -0.5(5) ?
C13 C14 O2 C17 . . . . -0.5(6) ?
C15 C14 O2 C17 . . . . -179.2(4) ?
C18 C17 O2 C14 . . . . 166.7(4) ?

_cod_database_fobs_code 2243772
